data_4081587
loop_
_publ_author_name
'Jourdain, Isabelle'
'Knorr, Michael'
'Strohmann, Carsten'
'Unkelbach, Christian'
'Rojo, Sa\'ul'
'G\'omez-Iglesias, Patricia'
'Villafa\~ne, Fernando'

_publ_section_title
;
 Reactivity of Silyl-Substituted Iron--Platinum Hydride Complexes toward
 Unsaturated Molecules: 4. Insertion of Fluorinated Aromatic Alkynes into
 the Platinum--Hydride Bond. Synthesis and Reactivity of Heterobimetallic
 Dimetallacylopentenone, Dimetallacyclobutene, \m-Vinylidene, and
 \m2-\s-Alkenyl Complexes
;
_journal_issue 19
_journal_name_full Organometallics
_journal_page_first 5343
_journal_paper_doi 10.1021/om4006438
_journal_volume 32
_journal_year 2013
_chemical_formula_sum 'C61 H50 F Fe O3 P3 Pt'
_chemical_formula_weight 1193.86
_chemical_name_systematic
;
 ?
;
_space_group_IT_number 2
_symmetry_cell_setting triclinic
_symmetry_space_group_name_Hall '-P 1'
_symmetry_space_group_name_H-M 'P -1'
_atom_sites_solution_hydrogens geom
_atom_sites_solution_primary direct
_atom_sites_solution_secondary difmap
_audit_creation_method SHELXL-97
_cell_angle_alpha 74.60(3)
_cell_angle_beta 77.45(3)
_cell_angle_gamma 77.859(19)
_cell_formula_units_Z 2
_cell_length_a 11.828(2)
_cell_length_b 13.621(2)
_cell_length_c 18.314(6)
_cell_measurement_temperature 193(2)
_cell_volume 2739.9(12)
_computing_structure_refinement 'SHELXL-97 (Sheldrick, 1997)'
_diffrn_ambient_temperature 193(2)
_diffrn_measured_fraction_theta_full 0.942
_diffrn_measured_fraction_theta_max 0.942
_diffrn_radiation_monochromator graphite
_diffrn_radiation_source 'fine-focus sealed tube'
_diffrn_radiation_type MoK\a
_diffrn_radiation_wavelength 0.71073
_diffrn_reflns_av_R_equivalents 0.0619
_diffrn_reflns_av_sigmaI/netI 0.0780
_diffrn_reflns_limit_h_max 13
_diffrn_reflns_limit_h_min -13
_diffrn_reflns_limit_k_max 16
_diffrn_reflns_limit_k_min -16
_diffrn_reflns_limit_l_max 21
_diffrn_reflns_limit_l_min -21
_diffrn_reflns_number 21855
_diffrn_reflns_theta_full 25.00
_diffrn_reflns_theta_max 25.00
_diffrn_reflns_theta_min 2.14
_exptl_absorpt_coefficient_mu 2.949
_exptl_absorpt_correction_T_max 0.7569
_exptl_absorpt_correction_T_min 0.5900
_exptl_absorpt_correction_type numerical
_exptl_absorpt_process_details 'Faceit; Stoe & Cie, 1997'
_exptl_crystal_density_diffrn 1.447
_exptl_crystal_density_method 'not measured'
_exptl_crystal_F_000 1196
_exptl_crystal_size_max 0.20
_exptl_crystal_size_mid 0.20
_exptl_crystal_size_min 0.10
_refine_diff_density_max 1.276
_refine_diff_density_min -2.051
_refine_diff_density_rms 0.166
_refine_ls_extinction_method none
_refine_ls_goodness_of_fit_ref 1.018
_refine_ls_hydrogen_treatment mixed
_refine_ls_matrix_type full
_refine_ls_number_parameters 636
_refine_ls_number_reflns 9083
_refine_ls_number_restraints 0
_refine_ls_restrained_S_all 1.018
_refine_ls_R_factor_all 0.0727
_refine_ls_R_factor_gt 0.0596
_refine_ls_shift/su_max 0.000
_refine_ls_shift/su_mean 0.000
_refine_ls_structure_factor_coef Fsqd
_refine_ls_weighting_details 'calc w=1/[\s^2^(Fo^2^)+(0.0945P)^2^+0.0000P] where P=(Fo^2^+2Fc^2^)/3'
_refine_ls_weighting_scheme calc
_refine_ls_wR_factor_gt 0.1437
_refine_ls_wR_factor_ref 0.1495
_reflns_number_gt 7070
_reflns_number_total 9083
_reflns_threshold_expression >2sigma(I)
_cod_data_source_file om4006438_si_002.cif
_cod_data_source_block 4a
_cod_original_cell_volume 2739.7(10)
_cod_database_code 4081587

loop_
_symmetry_equiv_pos_as_xyz
'x, y, z'
'-x, -y, -z'

loop_
_atom_site_label
_atom_site_type_symbol
_atom_site_fract_x
_atom_site_fract_y
_atom_site_fract_z
_atom_site_U_iso_or_equiv
_atom_site_adp_type
_atom_site_occupancy
_atom_site_symmetry_multiplicity
_atom_site_calc_flag
_atom_site_refinement_flags
C1 C 0.4514(8) 0.4419(6) 0.1873(5) 0.0329(19) Uani 1 1 d .
C2 C 0.3890(10) 0.4630(7) 0.1272(6) 0.049(3) Uani 1 1 d .
H2 H 0.3382 0.4173 0.1275 0.059 Uiso 1 1 calc R
C3 C 0.3995(13) 0.5504(8) 0.0661(6) 0.064(3) Uani 1 1 d .
H3 H 0.3568 0.5637 0.0252 0.077 Uiso 1 1 calc R
C4 C 0.4726(13) 0.6158(7) 0.0668(6) 0.066(4) Uani 1 1 d .
H4 H 0.4809 0.6740 0.0250 0.080 Uiso 1 1 calc R
C5 C 0.5344(12) 0.6008(8) 0.1251(7) 0.063(3) Uani 1 1 d .
H5 H 0.5819 0.6492 0.1249 0.076 Uiso 1 1 calc R
C6 C 0.5259(10) 0.5118(7) 0.1855(6) 0.048(2) Uani 1 1 d .
H6 H 0.5706 0.4987 0.2253 0.057 Uiso 1 1 calc R
C7 C 0.4098(8) 0.3934(6) 0.3476(5) 0.0314(18) Uani 1 1 d .
C8 C 0.4663(8) 0.3600(7) 0.4114(5) 0.036(2) Uani 1 1 d .
H8 H 0.5275 0.3021 0.4142 0.043 Uiso 1 1 calc R
C9 C 0.4332(10) 0.4114(8) 0.4711(6) 0.048(2) Uani 1 1 d .
H9 H 0.4719 0.3872 0.5144 0.057 Uiso 1 1 calc R
C10 C 0.3468(10) 0.4956(8) 0.4691(6) 0.048(3) Uani 1 1 d .
H10 H 0.3257 0.5288 0.5108 0.057 Uiso 1 1 calc R
C11 C 0.2896(10) 0.5327(7) 0.4061(6) 0.052(3) Uani 1 1 d .
H11 H 0.2307 0.5923 0.4035 0.062 Uiso 1 1 calc R
C12 C 0.3208(9) 0.4804(7) 0.3463(5) 0.039(2) Uani 1 1 d .
H12 H 0.2806 0.5043 0.3037 0.047 Uiso 1 1 calc R
C13 C 0.3099(8) 0.2860(6) 0.2687(4) 0.0299(18) Uani 1 1 d .
H13A H 0.2427 0.3349 0.2879 0.036 Uiso 1 1 calc R
H13B H 0.3035 0.2858 0.2157 0.036 Uiso 1 1 calc R
C14 C 0.2823(8) 0.1745(6) 0.4280(5) 0.0291(18) Uani 1 1 d .
C15 C 0.2017(9) 0.2538(7) 0.4511(5) 0.038(2) Uani 1 1 d .
H15 H 0.1519 0.2976 0.4173 0.046 Uiso 1 1 calc R
C16 C 0.1930(10) 0.2700(8) 0.5248(6) 0.048(3) Uani 1 1 d .
H16 H 0.1373 0.3252 0.5403 0.058 Uiso 1 1 calc R
C17 C 0.2646(11) 0.2067(8) 0.5757(6) 0.053(3) Uani 1 1 d .
H17 H 0.2593 0.2185 0.6253 0.064 Uiso 1 1 calc R
C18 C 0.3433(10) 0.1263(8) 0.5521(6) 0.050(3) Uani 1 1 d .
H18 H 0.3918 0.0815 0.5865 0.060 Uiso 1 1 calc R
C19 C 0.3536(8) 0.1093(6) 0.4801(5) 0.0339(19) Uani 1 1 d .
H19 H 0.4089 0.0534 0.4653 0.041 Uiso 1 1 calc R
C20 C 0.1601(8) 0.1336(6) 0.3228(5) 0.0298(18) Uani 1 1 d .
C21 C 0.0792(8) 0.0948(7) 0.3862(6) 0.040(2) Uani 1 1 d .
H21 H 0.0977 0.0807 0.4363 0.048 Uiso 1 1 calc R
C22 C -0.0274(9) 0.0766(8) 0.3776(7) 0.050(3) Uani 1 1 d .
H22 H -0.0814 0.0504 0.4215 0.060 Uiso 1 1 calc R
C23 C -0.0547(9) 0.0961(8) 0.3060(7) 0.055(3) Uani 1 1 d .
H23 H -0.1277 0.0829 0.3002 0.066 Uiso 1 1 calc R
C24 C 0.0237(10) 0.1353(8) 0.2412(7) 0.055(3) Uani 1 1 d .
H24 H 0.0032 0.1497 0.1916 0.066 Uiso 1 1 calc R
C25 C 0.1310(9) 0.1533(7) 0.2486(6) 0.041(2) Uani 1 1 d .
H25 H 0.1849 0.1786 0.2043 0.050 Uiso 1 1 calc R
C26 C 0.3021(7) -0.1273(6) 0.3359(5) 0.0297(18) Uani 1 1 d .
C27 C 0.3122(9) -0.1565(7) 0.4146(6) 0.043(2) Uani 1 1 d .
H27 H 0.3821 -0.1507 0.4295 0.051 Uiso 1 1 calc R
C28 C 0.2206(10) -0.1940(9) 0.4708(6) 0.052(3) Uani 1 1 d .
H28 H 0.2297 -0.2146 0.5233 0.062 Uiso 1 1 calc R
C29 C 0.1171(10) -0.2012(8) 0.4504(6) 0.050(3) Uani 1 1 d .
H29 H 0.0548 -0.2263 0.4885 0.060 Uiso 1 1 calc R
C30 C 0.1058(9) -0.1713(8) 0.3741(7) 0.048(3) Uani 1 1 d .
H30 H 0.0342 -0.1749 0.3602 0.057 Uiso 1 1 calc R
C31 C 0.1964(8) -0.1358(6) 0.3165(6) 0.039(2) Uani 1 1 d .
H31 H 0.1866 -0.1175 0.2642 0.047 Uiso 1 1 calc R
C32 C 0.3851(9) -0.0572(7) 0.1720(6) 0.039(2) Uani 1 1 d .
C33 C 0.3789(9) 0.0396(7) 0.1218(5) 0.040(2) Uani 1 1 d .
H33 H 0.3946 0.0958 0.1374 0.048 Uiso 1 1 calc R
C34 C 0.3507(10) 0.0560(8) 0.0500(6) 0.052(3) Uani 1 1 d .
H34 H 0.3457 0.1230 0.0170 0.062 Uiso 1 1 calc R
C35 C 0.3295(10) -0.0254(9) 0.0263(6) 0.056(3) Uani 1 1 d .
H35 H 0.3107 -0.0144 -0.0234 0.067 Uiso 1 1 calc R
C36 C 0.3356(11) -0.1221(9) 0.0739(7) 0.060(3) Uani 1 1 d .
H36 H 0.3198 -0.1774 0.0571 0.071 Uiso 1 1 calc R
C37 C 0.3647(9) -0.1402(7) 0.1468(5) 0.039(2) Uani 1 1 d .
H37 H 0.3706 -0.2077 0.1792 0.047 Uiso 1 1 calc R
C38 C 0.5404(8) -0.1926(6) 0.2660(5) 0.0318(19) Uani 1 1 d .
C39 C 0.5284(8) -0.2894(6) 0.3133(5) 0.0320(19) Uani 1 1 d .
H39 H 0.4577 -0.2995 0.3486 0.038 Uiso 1 1 calc R
C40 C 0.6209(10) -0.3722(7) 0.3088(6) 0.045(2) Uani 1 1 d .
H40 H 0.6128 -0.4380 0.3420 0.054 Uiso 1 1 calc R
C41 C 0.7226(10) -0.3597(7) 0.2575(6) 0.049(3) Uani 1 1 d .
H41 H 0.7841 -0.4168 0.2548 0.059 Uiso 1 1 calc R
C42 C 0.7362(10) -0.2630(8) 0.2089(7) 0.053(3) Uani 1 1 d .
H42 H 0.8066 -0.2540 0.1730 0.064 Uiso 1 1 calc R
C43 C 0.6458(9) -0.1804(7) 0.2140(6) 0.043(2) Uani 1 1 d .
H43 H 0.6553 -0.1144 0.1817 0.051 Uiso 1 1 calc R
C44 C 0.6259(8) 0.1524(6) 0.3537(5) 0.037(2) Uani 1 1 d .
C45 C 0.7058(9) 0.2922(7) 0.2343(6) 0.041(2) Uani 1 1 d .
C46 C 0.5750(8) 0.2029(6) 0.1592(4) 0.0299(19) Uani 1 1 d .
C47 C 0.6468(8) 0.0527(6) 0.2414(5) 0.035(2) Uani 1 1 d .
H47 H 0.719(7) 0.002(5) 0.249(4) 0.004(15) Uiso 1 1 d .
C48 C 0.6764(7) 0.1221(6) 0.1714(5) 0.0298(18) Uani 1 1 d .
C49 C 0.7946(8) 0.1297(7) 0.1190(5) 0.036(2) Uani 1 1 d .
C50 C 0.8112(10) 0.2206(8) 0.0620(6) 0.051(3) Uani 1 1 d .
H50 H 0.7502 0.2785 0.0573 0.061 Uiso 1 1 calc R
C51 C 0.9198(11) 0.2238(9) 0.0123(6) 0.059(3) Uani 1 1 d .
H51 H 0.9322 0.2850 -0.0259 0.071 Uiso 1 1 calc R
C52 C 1.0061(10) 0.1423(10) 0.0179(6) 0.057(3) Uani 1 1 d .
C53 C 0.9917(9) 0.0509(9) 0.0727(6) 0.052(3) Uani 1 1 d .
H53 H 1.0534 -0.0065 0.0759 0.063 Uiso 1 1 calc R
C54 C 0.8835(9) 0.0453(7) 0.1234(6) 0.044(2) Uani 1 1 d .
H54 H 0.8717 -0.0167 0.1608 0.053 Uiso 1 1 calc R
C55 C 0.0472(12) 0.5124(11) 0.2191(10) 0.081(4) Uani 1 1 d .
H55 H 0.0745 0.5190 0.1656 0.097 Uiso 1 1 calc R
C56 C -0.0048(13) 0.4264(10) 0.2634(12) 0.082(5) Uani 1 1 d .
H56 H -0.0085 0.3739 0.2391 0.098 Uiso 1 1 calc R
C57 C -0.0506(14) 0.4154(11) 0.3411(12) 0.088(5) Uani 1 1 d .
H57 H -0.0876 0.3580 0.3695 0.106 Uiso 1 1 calc R
C58 C -0.0399(14) 0.4931(12) 0.3764(10) 0.089(4) Uani 1 1 d .
H58 H -0.0685 0.4889 0.4296 0.107 Uiso 1 1 calc R
C59 C 0.0138(13) 0.5758(11) 0.3309(8) 0.073(4) Uani 1 1 d .
H59 H 0.0204 0.6283 0.3544 0.088 Uiso 1 1 calc R
C60 C 0.0576(11) 0.5858(9) 0.2540(7) 0.060(3) Uani 1 1 d .
C61 C 0.1123(16) 0.6782(12) 0.2094(9) 0.093(5) Uani 1 1 d .
H61A H 0.0520 0.7330 0.1881 0.140 Uiso 1 1 calc R
H61B H 0.1731 0.6594 0.1675 0.140 Uiso 1 1 calc R
H61C H 0.1476 0.7028 0.2435 0.140 Uiso 1 1 calc R
Fe Fe 0.60208(10) 0.20668(8) 0.25839(7) 0.0268(3) Uani 1 1 d .
F1 F 1.1097(7) 0.1482(7) -0.0318(4) 0.084(2) Uani 1 1 d .
O1 O 0.6473(7) 0.1187(5) 0.4159(4) 0.0496(17) Uani 1 1 d .
O2 O 0.7739(7) 0.3456(5) 0.2187(5) 0.062(2) Uani 1 1 d .
O3 O 0.5201(6) 0.2430(5) 0.1071(4) 0.0431(16) Uani 1 1 d .
P1 P 0.4478(2) 0.32901(15) 0.26719(12) 0.0272(4) Uani 1 1 d .
P2 P 0.3031(2) 0.15616(15) 0.33016(12) 0.0270(4) Uani 1 1 d .
P3 P 0.42482(19) -0.07904(15) 0.26660(12) 0.0283(5) Uani 1 1 d .
Pt Pt 0.47699(3) 0.06290(2) 0.284476(19) 0.02658(12) Uani 1 1 d .

loop_
_atom_site_aniso_label
_atom_site_aniso_U_11
_atom_site_aniso_U_22
_atom_site_aniso_U_33
_atom_site_aniso_U_23
_atom_site_aniso_U_13
_atom_site_aniso_U_12
C1 0.034(6) 0.038(4) 0.030(4) -0.016(4) -0.004(4) -0.002(4)
C2 0.065(8) 0.037(5) 0.042(6) 0.000(4) -0.021(5) 0.000(5)
C3 0.105(11) 0.047(6) 0.031(5) 0.002(4) -0.023(6) 0.006(6)
C4 0.116(12) 0.032(5) 0.031(6) 0.003(4) 0.007(6) -0.001(6)
C5 0.093(10) 0.039(5) 0.059(7) -0.010(5) -0.003(7) -0.023(6)
C6 0.054(7) 0.035(5) 0.047(6) -0.005(4) -0.005(5) -0.003(4)
C7 0.028(5) 0.030(4) 0.039(5) -0.011(3) -0.003(4) -0.010(3)
C8 0.033(6) 0.039(4) 0.037(5) -0.010(4) -0.009(4) -0.007(4)
C9 0.056(8) 0.057(6) 0.040(5) -0.022(4) -0.015(5) -0.010(5)
C10 0.048(7) 0.062(6) 0.045(6) -0.037(5) 0.003(5) -0.016(5)
C11 0.053(8) 0.041(5) 0.065(7) -0.023(5) -0.003(5) -0.008(5)
C12 0.036(6) 0.040(5) 0.040(5) -0.014(4) -0.006(4) 0.001(4)
C13 0.031(5) 0.038(4) 0.023(4) -0.010(3) -0.007(3) -0.006(3)
C14 0.024(5) 0.031(4) 0.033(4) -0.009(3) -0.003(3) -0.008(3)
C15 0.034(6) 0.053(5) 0.031(5) -0.024(4) 0.004(4) -0.006(4)
C16 0.050(7) 0.052(5) 0.048(6) -0.026(5) 0.004(5) -0.013(5)
C17 0.073(9) 0.056(6) 0.036(5) -0.010(5) -0.009(5) -0.024(6)
C18 0.058(8) 0.055(6) 0.042(6) -0.005(5) -0.018(5) -0.020(5)
C19 0.032(6) 0.036(4) 0.033(5) -0.005(3) -0.003(4) -0.008(4)
C20 0.020(5) 0.034(4) 0.040(5) -0.014(3) -0.008(4) -0.004(3)
C21 0.028(6) 0.049(5) 0.048(6) -0.021(4) -0.001(4) -0.009(4)
C22 0.020(6) 0.069(6) 0.068(7) -0.037(6) 0.013(5) -0.016(4)
C23 0.010(6) 0.069(7) 0.102(9) -0.052(7) -0.014(5) 0.002(4)
C24 0.046(8) 0.065(6) 0.063(7) -0.017(5) -0.030(6) -0.007(5)
C25 0.034(6) 0.054(5) 0.043(5) -0.018(4) -0.011(4) -0.011(4)
C26 0.019(5) 0.032(4) 0.045(5) -0.024(4) -0.007(4) 0.003(3)
C27 0.034(6) 0.049(5) 0.047(6) -0.017(4) 0.006(4) -0.015(4)
C28 0.043(7) 0.076(7) 0.040(6) -0.029(5) 0.000(5) -0.006(5)
C29 0.042(7) 0.056(6) 0.057(7) -0.032(5) 0.022(5) -0.025(5)
C30 0.017(6) 0.059(6) 0.080(8) -0.038(5) 0.002(5) -0.017(4)
C31 0.023(6) 0.033(4) 0.071(7) -0.015(4) -0.012(4) -0.016(4)
C32 0.031(6) 0.040(5) 0.048(6) -0.018(4) -0.013(4) 0.004(4)
C33 0.039(6) 0.043(5) 0.038(5) -0.007(4) -0.011(4) -0.006(4)
C34 0.054(8) 0.049(6) 0.050(6) -0.004(5) -0.018(5) -0.004(5)
C35 0.048(8) 0.085(8) 0.041(6) -0.028(6) -0.014(5) -0.001(6)
C36 0.046(8) 0.071(7) 0.077(8) -0.041(6) -0.019(6) -0.004(5)
C37 0.039(6) 0.044(5) 0.047(5) -0.025(4) -0.017(4) -0.005(4)
C38 0.027(5) 0.031(4) 0.038(5) -0.009(3) -0.007(4) -0.001(3)
C39 0.033(6) 0.024(4) 0.035(5) -0.004(3) -0.002(4) -0.004(3)
C40 0.059(8) 0.031(4) 0.046(6) -0.009(4) -0.014(5) -0.002(4)
C41 0.045(7) 0.045(5) 0.055(6) -0.020(5) -0.007(5) 0.011(4)
C42 0.039(7) 0.057(6) 0.060(7) -0.015(5) 0.004(5) -0.010(5)
C43 0.033(6) 0.034(4) 0.055(6) -0.012(4) 0.007(4) -0.003(4)
C44 0.033(6) 0.037(4) 0.040(5) -0.013(4) -0.004(4) -0.005(4)
C45 0.033(6) 0.039(5) 0.050(6) -0.011(4) -0.003(4) -0.010(4)
C46 0.044(6) 0.026(4) 0.015(4) 0.008(3) 0.007(4) -0.025(4)
C47 0.030(6) 0.033(4) 0.048(5) -0.018(4) -0.011(4) -0.004(4)
C48 0.020(5) 0.042(4) 0.027(4) -0.012(3) 0.007(3) -0.011(3)
C49 0.034(6) 0.041(5) 0.037(5) -0.010(4) -0.005(4) -0.015(4)
C50 0.049(7) 0.058(6) 0.042(6) -0.014(5) 0.006(5) -0.012(5)
C51 0.058(9) 0.071(7) 0.045(6) -0.005(5) 0.004(5) -0.029(6)
C52 0.034(7) 0.093(9) 0.051(6) -0.032(6) 0.007(5) -0.022(6)
C53 0.028(7) 0.074(7) 0.056(7) -0.029(6) 0.004(5) -0.002(5)
C54 0.046(7) 0.047(5) 0.043(5) -0.017(4) -0.011(5) -0.004(4)
C55 0.046(9) 0.100(10) 0.114(12) -0.060(9) -0.026(8) 0.008(7)
C56 0.046(9) 0.059(7) 0.152(16) -0.045(9) -0.038(9) 0.015(6)
C57 0.056(11) 0.075(9) 0.129(15) -0.010(9) -0.035(10) 0.000(7)
C58 0.056(11) 0.103(11) 0.100(12) -0.014(9) -0.016(8) -0.002(8)
C59 0.059(10) 0.094(9) 0.074(9) -0.026(7) -0.009(7) -0.023(7)
C60 0.038(7) 0.072(7) 0.076(8) -0.034(6) -0.014(6) 0.002(5)
C61 0.101(14) 0.102(11) 0.082(10) -0.036(9) -0.011(9) -0.016(9)
Fe 0.0210(7) 0.0274(5) 0.0343(6) -0.0086(5) -0.0049(5) -0.0070(4)
F1 0.048(5) 0.134(6) 0.065(4) -0.030(4) 0.027(4) -0.031(4)
O1 0.054(5) 0.051(4) 0.043(4) -0.005(3) -0.017(3) -0.006(3)
O2 0.048(5) 0.051(4) 0.093(6) -0.012(4) -0.009(4) -0.033(4)
O3 0.051(5) 0.042(3) 0.039(4) -0.012(3) -0.017(3) -0.002(3)
P1 0.0280(13) 0.0283(10) 0.0272(11) -0.0084(8) -0.0059(9) -0.0051(8)
P2 0.0241(13) 0.0298(10) 0.0305(11) -0.0093(8) -0.0091(9) -0.0041(8)
P3 0.0197(13) 0.0318(10) 0.0333(11) -0.0102(8) -0.0023(9) -0.0025(8)
Pt 0.0196(2) 0.02639(17) 0.03595(19) -0.00978(12) -0.00689(12) -0.00286(11)

loop_
_atom_type_symbol
_atom_type_description
_atom_type_scat_dispersion_real
_atom_type_scat_dispersion_imag
_atom_type_scat_source
C C 0.0033 0.0016 'International Tables Vol C Tables 4.2.6.8 and 6.1.1.4'
H H 0.0000 0.0000 'International Tables Vol C Tables 4.2.6.8 and 6.1.1.4'
F F 0.0171 0.0103 'International Tables Vol C Tables 4.2.6.8 and 6.1.1.4'
P P 0.1023 0.0942 'International Tables Vol C Tables 4.2.6.8 and 6.1.1.4'
O O 0.0106 0.0060 'International Tables Vol C Tables 4.2.6.8 and 6.1.1.4'
Fe Fe 0.3463 0.8444 'International Tables Vol C Tables 4.2.6.8 and 6.1.1.4'
Pt Pt -1.7033 8.3905 'International Tables Vol C Tables 4.2.6.8 and 6.1.1.4'

loop_
_geom_angle_atom_site_label_1
_geom_angle_atom_site_label_2
_geom_angle_atom_site_label_3
_geom_angle
C2 C1 C6 117.8(9)
C2 C1 P1 124.8(7)
C6 C1 P1 117.3(7)
C1 C2 C3 121.5(11)
C4 C3 C2 118.6(11)
C3 C4 C5 122.9(9)
C4 C5 C6 118.4(11)
C5 C6 C1 120.8(10)
C8 C7 C12 117.4(8)
C8 C7 P1 122.6(7)
C12 C7 P1 120.0(7)
C9 C8 C7 120.1(9)
C10 C9 C8 121.9(9)
C9 C10 C11 120.0(8)
C10 C11 C12 118.6(9)
C11 C12 C7 122.0(9)
P2 C13 P1 111.3(4)
C15 C14 C19 118.8(8)
C15 C14 P2 121.3(7)
C19 C14 P2 119.9(6)
C14 C15 C16 120.0(9)
C17 C16 C15 121.1(9)
C18 C17 C16 118.1(9)
C19 C18 C17 121.7(10)
C18 C19 C14 120.3(9)
C21 C20 C25 118.4(8)
C21 C20 P2 123.4(7)
C25 C20 P2 118.3(7)
C22 C21 C20 121.3(9)
C23 C22 C21 120.0(10)
C22 C23 C24 120.5(10)
C25 C24 C23 120.4(10)
C24 C25 C20 119.5(10)
C31 C26 C27 117.6(9)
C31 C26 P3 124.2(7)
C27 C26 P3 118.2(7)
C28 C27 C26 121.0(9)
C29 C28 C27 120.4(10)
C30 C29 C28 119.0(9)
C29 C30 C31 122.0(9)
C30 C31 C26 120.0(10)
C33 C32 C37 118.3(9)
C33 C32 P3 121.5(7)
C37 C32 P3 120.2(7)
C34 C33 C32 121.6(9)
C33 C34 C35 119.6(10)
C36 C35 C34 120.6(10)
C35 C36 C37 120.6(9)
C36 C37 C32 119.3(9)
C39 C38 C43 118.7(8)
C39 C38 P3 123.5(7)
C43 C38 P3 117.8(6)
C38 C39 C40 119.8(9)
C41 C40 C39 121.0(9)
C40 C41 C42 120.1(9)
C43 C42 C41 119.2(10)
C42 C43 C38 121.2(9)
O1 C44 Fe 176.3(9)
O2 C45 Fe 178.7(9)
O3 C46 C48 136.0(8)
O3 C46 Fe 146.7(7)
C48 C46 Fe 77.0(5)
C48 C47 Pt 115.7(7)
C48 C47 Fe 70.8(5)
Pt C47 Fe 77.5(3)
C47 C48 C46 108.1(7)
C47 C48 C49 129.9(8)
C46 C48 C49 121.4(7)
C47 C48 Fe 71.0(5)
C46 C48 Fe 61.4(4)
C49 C48 Fe 125.8(6)
C54 C49 C50 119.7(9)
C54 C49 C48 120.2(8)
C50 C49 C48 119.9(8)
C51 C50 C49 118.7(10)
C52 C51 C50 121.2(11)
C51 C52 F1 119.5(11)
C51 C52 C53 121.4(10)
F1 C52 C53 119.1(11)
C52 C53 C54 118.7(10)
C49 C54 C53 120.3(10)
C60 C55 C56 119.2(15)
C57 C56 C55 122.6(13)
C56 C57 C58 117.4(15)
C59 C58 C57 118.1(16)
C60 C59 C58 123.7(14)
C55 C60 C59 119.0(14)
C55 C60 C61 121.1(13)
C59 C60 C61 119.9(11)
C44 Fe C45 96.2(4)
C44 Fe C46 154.8(3)
C45 Fe C46 102.7(4)
C44 Fe C48 119.7(4)
C45 Fe C48 97.7(4)
C46 Fe C48 41.6(4)
C44 Fe C47 86.7(4)
C45 Fe C47 122.7(4)
C46 Fe C47 69.2(3)
C48 Fe C47 38.2(3)
C44 Fe P1 105.2(3)
C45 Fe P1 94.6(3)
C46 Fe P1 89.8(3)
C48 Fe P1 131.4(3)
C47 Fe P1 139.7(3)
C44 Fe Pt 84.4(3)
C45 Fe Pt 171.2(3)
C46 Fe Pt 74.3(2)
C48 Fe Pt 74.5(2)
C47 Fe Pt 48.5(3)
P1 Fe Pt 93.68(7)
C1 P1 C7 99.4(4)
C1 P1 C13 103.6(4)
C7 P1 C13 102.6(4)
C1 P1 Fe 114.6(3)
C7 P1 Fe 121.4(3)
C13 P1 Fe 112.9(3)
C20 P2 C14 103.6(4)
C20 P2 C13 102.4(4)
C14 P2 C13 104.2(3)
C20 P2 Pt 123.3(3)
C14 P2 Pt 117.9(3)
C13 P2 Pt 102.7(3)
C26 P3 C32 106.1(4)
C26 P3 C38 104.5(4)
C32 P3 C38 101.1(4)
C26 P3 Pt 115.3(2)
C32 P3 Pt 112.2(3)
C38 P3 Pt 116.2(3)
C47 Pt P3 104.6(2)
C47 Pt P2 150.3(2)
P3 Pt P2 104.41(8)
C47 Pt Fe 54.0(2)
P3 Pt Fe 156.26(6)
P2 Pt Fe 96.30(6)

loop_
_geom_bond_atom_site_label_1
_geom_bond_atom_site_label_2
_geom_bond_distance
C1 C2 1.391(13)
C1 C6 1.416(14)
C1 P1 1.820(9)
C2 C3 1.407(14)
C3 C4 1.370(19)
C4 C5 1.370(18)
C5 C6 1.412(14)
C7 C8 1.396(12)
C7 C12 1.408(12)
C7 P1 1.837(8)
C8 C9 1.394(13)
C9 C10 1.364(15)
C10 C11 1.390(15)
C11 C12 1.404(13)
C13 P2 1.834(8)
C13 P1 1.838(9)
C14 C15 1.375(12)
C14 C19 1.412(12)
C14 P2 1.831(8)
C15 C16 1.404(13)
C16 C17 1.392(16)
C17 C18 1.379(16)
C18 C19 1.374(13)
C20 C21 1.396(13)
C20 C25 1.416(12)
C20 P2 1.821(8)
C21 C22 1.384(14)
C22 C23 1.363(16)
C23 C24 1.396(17)
C24 C25 1.384(14)
C26 C31 1.408(12)
C26 C27 1.414(13)
C26 P3 1.818(9)
C27 C28 1.401(14)
C28 C29 1.385(15)
C29 C30 1.376(16)
C30 C31 1.397(14)
C32 C33 1.391(13)
C32 C37 1.410(12)
C32 P3 1.826(10)
C33 C34 1.375(14)
C34 C35 1.378(15)
C35 C36 1.370(16)
C36 C37 1.398(15)
C38 C39 1.388(11)
C38 C43 1.406(13)
C38 P3 1.837(8)
C39 C40 1.403(13)
C40 C41 1.367(15)
C41 C42 1.399(15)
C42 C43 1.387(14)
C44 O1 1.170(11)
C44 Fe 1.765(10)
C45 O2 1.139(11)
C45 Fe 1.774(9)
C46 O3 1.215(11)
C46 C48 1.459(12)
C46 Fe 1.927(8)
C47 C48 1.401(12)
C47 Pt 1.981(10)
C47 Fe 2.141(8)
C48 C49 1.520(12)
C48 Fe 2.140(8)
C49 C54 1.383(14)
C49 C50 1.410(13)
C50 C51 1.405(15)
C51 C52 1.339(17)
C52 F1 1.361(12)
C52 C53 1.392(16)
C53 C54 1.412(15)
C55 C60 1.360(16)
C55 C56 1.41(2)
C56 C57 1.39(2)
C57 C58 1.42(2)
C58 C59 1.39(2)
C59 C60 1.371(18)
C60 C61 1.49(2)
Fe P1 2.207(2)
Fe Pt 2.5821(12)
P2 Pt 2.293(2)
P3 Pt 2.270(2)
